data_2211661
loop_
_publ_author_name
'Gainsford, Graeme J.'
'Lensink, Cornelis'
'Falshaw, Andrew'
'Mee, Simon P.H.'

_publ_section_title 1<small>L</small>-1-Amino-1-deoxy-2,3,4,5-tetra-<i>O</i>-methyl-<i>scyllo</i>-inositol
_journal_coeditor_code WN2082
_journal_issue 12
_journal_name_full 'Acta Crystallographica Section E'
_journal_page_first o5411
_journal_page_last o5413
_journal_paper_doi 10.1107/S1600536806045430
_journal_volume 62
_journal_year 2006
_chemical_formula_iupac 'C10 H21 N O5'
_chemical_formula_moiety 'C10 H21 N O5'
_chemical_formula_sum 'C10 H21 N O5'
_chemical_formula_weight 235.28
_chemical_name_systematic
;
1L-1-Amino-1-deoxy-2,3,4,5-tetra-O-methyl-scyllo-inositol
;
_space_group_IT_number 19
_symmetry_cell_setting orthorhombic
_symmetry_space_group_name_Hall 'P 2ac 2ab'
_symmetry_space_group_name_H-M 'P 21 21 21'
_atom_sites_solution_hydrogens geom
_atom_sites_solution_primary direct
_atom_sites_solution_secondary difmap
_audit_creation_method SHELXL-97
_cell_angle_alpha 90.00
_cell_angle_beta 90.00
_cell_angle_gamma 90.00
_cell_formula_units_Z 4
_cell_length_a 6.7256(14)
_cell_length_b 12.920(3)
_cell_length_c 14.091(3)
_cell_measurement_reflns_used 1993
_cell_measurement_temperature 88(2)
_cell_measurement_theta_max 21.00
_cell_measurement_theta_min 2.89
_cell_volume 1224.4(5)
_computing_cell_refinement 'SAINT (Siemens, 1996)'
_computing_data_collection 'SMART (Siemens, 1996)'
_computing_data_reduction
;
SAINT and SADABS (Sheldrick, 1996)
;
_computing_molecular_graphics
;
ORTEP-3 in WinGX (Farrugia, 1997) and PLATON (Spek, 2003)
;
_computing_publication_material SHELXL97
_computing_structure_refinement 'SHELXL97 (Sheldrick, 1997)'
_computing_structure_solution 'SHELXS97 (Sheldrick, 1997)'
_diffrn_ambient_temperature 88(2)
_diffrn_detector_area_resol_mean 8.192
_diffrn_measured_fraction_theta_full 0.996
_diffrn_measured_fraction_theta_max 0.996
_diffrn_measurement_device_type
;
Bruker--Nonius APEX2 CCD area-detector
;
_diffrn_measurement_method '\f and \w'
_diffrn_radiation_monochromator graphite
_diffrn_radiation_source 'fine-focus sealed tube'
_diffrn_radiation_type MoK\a
_diffrn_radiation_wavelength 0.71073
_diffrn_reflns_av_R_equivalents 0.0639
_diffrn_reflns_av_sigmaI/netI 0.0845
_diffrn_reflns_limit_h_max 8
_diffrn_reflns_limit_h_min -8
_diffrn_reflns_limit_k_max 16
_diffrn_reflns_limit_k_min -16
_diffrn_reflns_limit_l_max 15
_diffrn_reflns_limit_l_min -17
_diffrn_reflns_number 10832
_diffrn_reflns_theta_full 26.40
_diffrn_reflns_theta_max 26.40
_diffrn_reflns_theta_min 2.14
_diffrn_standards_number 0
_exptl_absorpt_coefficient_mu 0.101
_exptl_absorpt_correction_T_max 1.0
_exptl_absorpt_correction_T_min 0.888
_exptl_absorpt_correction_type multi-scan
_exptl_absorpt_process_details '(Blessing, 1995)'
_exptl_crystal_colour colourless
_exptl_crystal_density_diffrn 1.276
_exptl_crystal_density_method none
_exptl_crystal_description needle
_exptl_crystal_F_000 512
_exptl_crystal_size_max 0.50
_exptl_crystal_size_mid 0.10
_exptl_crystal_size_min 0.05
_refine_diff_density_max 0.148
_refine_diff_density_min -0.183
_refine_ls_extinction_method none
_refine_ls_goodness_of_fit_ref 0.833
_refine_ls_hydrogen_treatment mixed
_refine_ls_matrix_type full
_refine_ls_number_parameters 161
_refine_ls_number_reflns 1471
_refine_ls_number_restraints 0
_refine_ls_restrained_S_all 0.833
_refine_ls_R_factor_all 0.0711
_refine_ls_R_factor_gt 0.0332
_refine_ls_shift/su_max 0.001
_refine_ls_shift/su_mean 0.000
_refine_ls_structure_factor_coef Fsqd
_refine_ls_weighting_details 'calc w=1/[\s^2^(Fo^2^)+(0.0338P)^2^] where P=(Fo^2^+2Fc^2^)/3'
_refine_ls_weighting_scheme calc
_refine_ls_wR_factor_gt 0.0604
_refine_ls_wR_factor_ref 0.0648
_reflns_number_gt 913
_reflns_number_total 1471
_reflns_threshold_expression I>2\s(I)
_cod_data_source_file wn2082.cif
_cod_data_source_block I
_cod_depositor_comments
;
The following automatic conversions were performed:
'_symmetry_cell_setting' value 'Orthorhombic' changed to 'orthorhombic'
according to '/home/saulius/struct/CIF-dictionaries/cif_core.dic'
dictionary named 'cif_core.dic' version 2.4.1 from
2010-06-29.

'_geom_torsion_publ_flag' value 'Y' changed to 'y' according
to '/home/saulius/struct/CIF-dictionaries/cif_core.dic' dictionary named
'cif_core.dic' version 2.4.1 from 2010-06-29 (6 times).

Automatic conversion script
Id: cif_fix_enum 1527 2010-12-29 10:47:43Z saulius 

The following automatic conversions were performed:

'_symmetry_cell_setting' value 'Orthorhombic' changed to
'orthorhombic' according to
/home/saulius/struct/CIF-dictionaries/cif_core.dic dictionary named
'cif_core.dic' version 2.4.1 from
2010-06-29.

'_geom_torsion_publ_flag' value 'Y' changed to 'y'
according to /home/saulius/struct/CIF-dictionaries/cif_core.dic
dictionary named 'cif_core.dic' version 2.4.1 from 2010-06-29 (6
times).

Automatic conversion script
Id: cif_fix_values 1715 2011-07-08 13:25:40Z adriana 
;
_cod_database_code 2211661
_cod_database_fobs_code 2211661

loop_
_symmetry_equiv_pos_as_xyz
'x, y, z'
'-x+1/2, -y, z+1/2'
'-x, y+1/2, -z+1/2'
'x+1/2, -y+1/2, -z'

loop_
_atom_site_type_symbol
_atom_site_label
_atom_site_fract_x
_atom_site_fract_y
_atom_site_fract_z
_atom_site_U_iso_or_equiv
_atom_site_adp_type
_atom_site_calc_flag
_atom_site_refinement_flags
_atom_site_occupancy
O O1 0.5884(3) 0.79701(15) 0.55668(14) 0.0230(5) Uani d . 1
H H1O 0.634(4) 0.738(2) 0.565(2) 0.042(11) Uiso d . 1
O O2 0.0327(2) 1.02666(13) 0.55995(12) 0.0206(5) Uani d . 1
O O3 -0.0655(2) 0.95532(13) 0.75192(13) 0.0243(5) Uani d . 1
O O4 0.2668(2) 0.88160(13) 0.85230(13) 0.0195(4) Uani d . 1
O O5 0.4936(2) 0.73086(12) 0.74610(14) 0.0210(4) Uani d . 1
N N1 0.2901(3) 0.89387(19) 0.45393(16) 0.0201(6) Uani d . 1
H H1N 0.260(4) 0.955(2) 0.4238(18) 0.030(9) Uiso d . 1
H H2N 0.417(4) 0.8732(18) 0.4342(18) 0.024(8) Uiso d . 1
C C1 0.3101(3) 0.90941(19) 0.55718(18) 0.0169(6) Uani d . 1
H H1 0.4012 0.9692 0.5690 0.020 Uiso calc R 1
C C2 0.1082(4) 0.9329(2) 0.60104(18) 0.0178(6) Uani d . 1
H H2 0.0145 0.8747 0.5871 0.021 Uiso calc R 1
C C3 0.1251(4) 0.9470(2) 0.70797(18) 0.0167(6) Uani d . 1
H H3 0.2025 1.0115 0.7212 0.020 Uiso calc R 1
C C4 0.2282(4) 0.85637(18) 0.75510(19) 0.0166(6) Uani d . 1
H H4 0.1370 0.7953 0.7531 0.020 Uiso calc R 1
C C5 0.4233(4) 0.82663(19) 0.70784(19) 0.0164(6) Uani d . 1
H H5 0.5241 0.8819 0.7201 0.020 Uiso calc R 1
C C6 0.3999(4) 0.8123(2) 0.60163(18) 0.0172(7) Uani d . 1
H H6 0.3118 0.7515 0.5888 0.021 Uiso calc R 1
C C7 -0.1342(4) 1.0133(2) 0.49823(19) 0.0306(8) Uani d . 1
H H7A -0.0935 0.9736 0.4422 0.046 Uiso calc PR 0.79(3)
H H7B -0.1838 1.0813 0.4783 0.046 Uiso calc PR 0.79(3)
H H7C -0.2397 0.9760 0.5318 0.046 Uiso calc PR 0.79(3)
H H7D -0.2512 1.0469 0.5260 0.046 Uiso calc PR 0.21(3)
H H7E -0.1608 0.9393 0.4899 0.046 Uiso calc PR 0.21(3)
H H7F -0.1050 1.0446 0.4364 0.046 Uiso calc PR 0.21(3)
C C8 -0.1531(4) 1.0560(2) 0.7529(2) 0.0304(7) Uani d . 1
H H8A -0.0549 1.1066 0.7749 0.046 Uiso calc R 1
H H8B -0.2678 1.0562 0.7958 0.046 Uiso calc R 1
H H8C -0.1967 1.0742 0.6887 0.046 Uiso calc R 1
C C9 0.1640(4) 0.8206(2) 0.92037(19) 0.0349(8) Uani d . 1
H H9A 0.0205 0.8319 0.9138 0.052 Uiso calc R 1
H H9B 0.2064 0.8406 0.9843 0.052 Uiso calc R 1
H H9C 0.1941 0.7473 0.9099 0.052 Uiso calc R 1
C C10 0.6464(4) 0.7407(2) 0.8146(2) 0.0375(9) Uani d . 1
H H10A 0.7546 0.7828 0.7885 0.056 Uiso calc R 1
H H10B 0.6971 0.6720 0.8312 0.056 Uiso calc R 1
H H10C 0.5931 0.7743 0.8716 0.056 Uiso calc R 1

loop_
_atom_site_aniso_label
_atom_site_aniso_U_11
_atom_site_aniso_U_22
_atom_site_aniso_U_33
_atom_site_aniso_U_12
_atom_site_aniso_U_13
_atom_site_aniso_U_23
O1 0.0244(11) 0.0199(13) 0.0247(13) 0.0049(9) 0.0085(9) 0.0011(10)
O2 0.0216(10) 0.0187(11) 0.0214(12) 0.0015(8) -0.0044(8) 0.0047(9)
O3 0.0272(10) 0.0208(11) 0.0248(11) 0.0083(8) 0.0110(9) 0.0045(10)
O4 0.0277(11) 0.0198(10) 0.0109(11) -0.0028(8) -0.0003(8) -0.0003(9)
O5 0.0261(10) 0.0162(10) 0.0208(12) 0.0026(8) -0.0066(9) 0.0029(9)
N1 0.0289(14) 0.0182(15) 0.0132(15) -0.0003(11) 0.0021(11) 0.0028(12)
C1 0.0209(14) 0.0159(16) 0.0140(17) -0.0055(11) 0.0000(12) -0.0016(13)
C2 0.0184(15) 0.0159(16) 0.0191(17) -0.0012(11) -0.0017(11) 0.0006(12)
C3 0.0218(15) 0.0118(16) 0.0166(17) -0.0033(11) 0.0013(12) -0.0003(13)
C4 0.0242(14) 0.0110(14) 0.0146(16) -0.0036(11) -0.0012(13) -0.0006(13)
C5 0.0195(14) 0.0133(15) 0.0163(17) -0.0022(11) -0.0002(12) 0.0024(12)
C6 0.0209(15) 0.0146(16) 0.0160(17) -0.0005(11) 0.0006(12) -0.0005(13)
C7 0.0283(17) 0.033(2) 0.031(2) -0.0011(14) -0.0065(13) 0.0087(15)
C8 0.0387(17) 0.0262(18) 0.0264(17) 0.0170(13) 0.0090(15) 0.0018(16)
C9 0.052(2) 0.0359(19) 0.0164(19) -0.0161(15) 0.0022(15) 0.0025(15)
C10 0.0384(19) 0.034(2) 0.040(2) 0.0076(15) -0.0189(15) 0.0037(15)

loop_
_atom_type_symbol
_atom_type_description
_atom_type_scat_dispersion_real
_atom_type_scat_dispersion_imag
_atom_type_scat_source
C C 0.0033 0.0000 'International Tables Vol C Tables 4.2.6.8 and 6.1.1.4'
H H 0.0000 0.0000 'International Tables Vol C Tables 4.2.6.8 and 6.1.1.4'
N N 0.0061 0.0000 'International Tables Vol C Tables 4.2.6.8 and 6.1.1.4'
O O 0.0106 0.0000 'International Tables Vol C Tables 4.2.6.8 and 6.1.1.4'

loop_
_geom_angle_atom_site_label_1
_geom_angle_atom_site_label_2
_geom_angle_atom_site_label_3
_geom_angle
_geom_angle_publ_flag
C6 O1 H1O 113(2) y
C7 O2 C2 114.90(19) ?
C8 O3 C3 116.3(2) ?
C9 O4 C4 115.56(19) ?
C10 O5 C5 114.77(19) ?
C1 N1 H1N 111.0(16) y
C1 N1 H2N 104.4(15) ?
H1N N1 H2N 108(2) ?
N1 C1 C2 110.2(2) ?
N1 C1 C6 109.2(2) ?
C2 C1 C6 110.5(2) ?
N1 C1 H1 109.0 ?
C2 C1 H1 109.0 ?
C6 C1 H1 109.0 ?
O2 C2 C3 108.9(2) ?
O2 C2 C1 108.7(2) ?
C3 C2 C1 111.0(2) ?
O2 C2 H2 109.4 ?
C3 C2 H2 109.4 ?
C1 C2 H2 109.4 ?
O3 C3 C4 106.2(2) ?
O3 C3 C2 111.8(2) ?
C4 C3 C2 112.0(2) ?
O3 C3 H3 108.9 ?
C4 C3 H3 108.9 ?
C2 C3 H3 108.9 ?
O4 C4 C3 109.0(2) ?
O4 C4 C5 108.66(19) ?
C3 C4 C5 113.5(2) ?
O4 C4 H4 108.5 ?
C3 C4 H4 108.5 ?
C5 C4 H4 108.5 ?
O5 C5 C6 107.5(2) ?
O5 C5 C4 109.8(2) ?
C6 C5 C4 111.9(2) ?
O5 C5 H5 109.2 ?
C6 C5 H5 109.2 ?
C4 C5 H5 109.2 ?
O1 C6 C5 111.2(2) ?
O1 C6 C1 106.4(2) ?
C5 C6 C1 110.2(2) ?
O1 C6 H6 109.7 ?
C5 C6 H6 109.7 ?
C1 C6 H6 109.7 ?
O2 C7 H7A 109.5 ?
O2 C7 H7B 109.5 ?
H7A C7 H7B 109.5 ?
O2 C7 H7C 109.5 ?
H7A C7 H7C 109.5 ?
H7B C7 H7C 109.5 ?
O2 C7 H7D 109.5 ?
H7A C7 H7D 141.1 ?
H7B C7 H7D 56.3 ?
H7C C7 H7D 56.3 ?
O2 C7 H7E 109.5 ?
H7A C7 H7E 56.3 ?
H7B C7 H7E 141.1 ?
H7C C7 H7E 56.3 ?
H7D C7 H7E 109.5 ?
O2 C7 H7F 109.5 ?
H7A C7 H7F 56.3 ?
H7B C7 H7F 56.3 ?
H7C C7 H7F 141.1 ?
H7D C7 H7F 109.5 ?
H7E C7 H7F 109.5 ?
O3 C8 H8A 109.5 ?
O3 C8 H8B 109.5 ?
H8A C8 H8B 109.5 ?
O3 C8 H8C 109.5 ?
H8A C8 H8C 109.5 ?
H8B C8 H8C 109.5 ?
O4 C9 H9A 109.5 ?
O4 C9 H9B 109.5 ?
H9A C9 H9B 109.5 ?
O4 C9 H9C 109.5 ?
H9A C9 H9C 109.5 ?
H9B C9 H9C 109.5 ?
O5 C10 H10A 109.5 ?
O5 C10 H10B 109.5 ?
H10A C10 H10B 109.5 ?
O5 C10 H10C 109.5 ?
H10A C10 H10C 109.5 ?
H10B C10 H10C 109.5 ?

loop_
_geom_bond_atom_site_label_1
_geom_bond_atom_site_label_2
_geom_bond_distance
_geom_bond_publ_flag
O1 C6 1.431(3) y
O1 H1O 0.83(3) y
O2 C7 1.430(3) ?
O2 C2 1.436(3) ?
O3 C8 1.428(3) ?
O3 C3 1.428(3) ?
O4 C9 1.421(3) ?
O4 C4 1.432(3) ?
O5 C10 1.415(3) ?
O5 C5 1.430(3) ?
N1 C1 1.475(3) y
N1 H1N 0.92(3) y
N1 H2N 0.94(3) ?
C1 C2 1.523(3) ?
C1 C6 1.527(3) ?
C1 H1 1.0000 ?
C2 C3 1.522(3) ?
C2 H2 1.0000 ?
C3 C4 1.515(3) ?
C3 H3 1.0000 ?
C4 C5 1.521(3) ?
C4 H4 1.0000 ?
C5 C6 1.516(3) ?
C5 H5 1.0000 ?
C6 H6 1.0000 ?
C7 H7A 0.9800 ?
C7 H7B 0.9800 ?
C7 H7C 0.9800 ?
C7 H7D 0.9800 ?
C7 H7E 0.9800 ?
C7 H7F 0.9800 ?
C8 H8A 0.9800 ?
C8 H8B 0.9800 ?
C8 H8C 0.9800 ?
C9 H9A 0.9800 ?
C9 H9B 0.9800 ?
C9 H9C 0.9800 ?
C10 H10A 0.9800 ?
C10 H10B 0.9800 ?
C10 H10C 0.9800 ?

loop_
_geom_hbond_atom_site_label_D
_geom_hbond_atom_site_label_H
_geom_hbond_atom_site_label_A
_geom_hbond_site_symmetry_A
_geom_hbond_distance_DH
_geom_hbond_distance_HA
_geom_hbond_distance_DA
_geom_hbond_angle_DHA
N1 H1N O4 2_574 0.92(3) 2.35(3) 3.258(3) 171(2)
O1 H1O N1 4_566 0.83(3) 2.02(3) 2.819(3) 162(3)
C10 H10A O3 1_655 0.98 2.59 3.496(3) 154

loop_
_geom_torsion_atom_site_label_1
_geom_torsion_atom_site_label_2
_geom_torsion_atom_site_label_3
_geom_torsion_atom_site_label_4
_geom_torsion
_geom_torsion_publ_flag
C7 O2 C2 C3 -128.9(2) ?
C7 O2 C2 C1 110.0(2) ?
N1 C1 C2 O2 -61.4(3) y
C6 C1 C2 O2 177.8(2) ?
N1 C1 C2 C3 178.9(2) ?
C6 C1 C2 C3 58.1(3) y
C8 O3 C3 C4 152.8(2) ?
C8 O3 C3 C2 -84.8(3) ?
O2 C2 C3 O3 68.2(2) ?
C1 C2 C3 O3 -172.2(2) ?
O2 C2 C3 C4 -172.73(19) ?
C1 C2 C3 C4 -53.1(3) y
C9 O4 C4 C3 115.0(2) ?
C9 O4 C4 C5 -120.8(2) ?
O3 C3 C4 O4 -66.6(2) ?
C2 C3 C4 O4 171.06(19) ?
O3 C3 C4 C5 172.1(2) ?
C2 C3 C4 C5 49.8(3) y
C10 O5 C5 C6 137.0(2) ?
C10 O5 C5 C4 -101.0(3) ?
O4 C4 C5 O5 68.1(2) ?
C3 C4 C5 O5 -170.4(2) ?
O4 C4 C5 C6 -172.57(19) ?
C3 C4 C5 C6 -51.1(3) y
O5 C5 C6 O1 -66.5(3) ?
C4 C5 C6 O1 172.81(19) ?
O5 C5 C6 C1 175.7(2) ?
C4 C5 C6 C1 55.1(3) ?
N1 C1 C6 O1 59.0(3) ?
C2 C1 C6 O1 -179.6(2) ?
N1 C1 C6 C5 179.6(2) ?
C2 C1 C6 C5 -59.0(3) ?
C8 O3 C3 H3 36 y
